data_4349832
loop_
_publ_author_name
'Zeng, Xiao-Shan'
'Xu, Hui-Ling'
'Xu, Yu-Ci'
'Li, Xiao-Qing'
'Nie, Zhao-Yang'
'Gao, Shu-Zhen'
'Xiao, Dong-Rong'

_publ_section_title
;
 A series of porous interpenetrating metal--organic frameworks based on
 fluorescent ligands for nitroaromatic explosive detection
;
_journal_issue 7
_journal_name_full 'Inorganic Chemistry Frontiers'
_journal_page_first 1622
_journal_paper_doi 10.1039/C8QI00123E
_journal_volume 5
_journal_year 2018
_chemical_formula_moiety 'C39 H26 Cd N6 O4 S'
_chemical_formula_sum 'C39 H26 Cd N6 O4 S'
_chemical_formula_weight 787.12
_space_group_crystal_system monoclinic
_space_group_IT_number 14
_space_group_name_Hall '-P 2ybc'
_space_group_name_H-M_alt 'P 1 21/c 1'
_atom_sites_solution_hydrogens geom
_atom_sites_solution_primary direct
_audit_creation_date 2018-04-28
_audit_creation_method
;
Olex2 1.2
(compiled 2015.01.26 svn.r3150 for OlexSys, GUI svn.r4998)
;
_audit_update_record
;
2018-05-03 deposited with the CCDC.
2018-05-07 downloaded from the CCDC.
;
_cell_angle_alpha 90
_cell_angle_beta 92.431(2)
_cell_angle_gamma 90
_cell_formula_units_Z 4
_cell_length_a 10.5969(3)
_cell_length_b 14.7104(4)
_cell_length_c 28.7304(7)
_cell_measurement_reflns_used 9353
_cell_measurement_temperature 100
_cell_measurement_theta_max 72.6010
_cell_measurement_theta_min 4.2790
_cell_volume 4474.6(2)
_computing_cell_refinement 'CrysAlisPro 1.171.38.43f (Rigaku OD, 2015)'
_computing_data_collection 'CrysAlisPro 1.171.38.43f (Rigaku OD, 2015)'
_computing_data_reduction 'CrysAlisPro 1.171.38.43f (Rigaku OD, 2015)'
_computing_molecular_graphics 'Olex2 (Dolomanov et al., 2009)'
_computing_publication_material 'Olex2 (Dolomanov et al., 2009)'
_computing_structure_refinement 'ShelXL (Sheldrick, 2008)'
_computing_structure_solution 'SIR2004 (Burla et al., 2007)'
_diffrn_ambient_temperature 100.0
_diffrn_detector_area_resol_mean 8.0243
_diffrn_detector_type EosS2
_diffrn_measured_fraction_theta_full 0.986
_diffrn_measured_fraction_theta_max 0.998
_diffrn_measurement_details
;
List of Runs (angles in degrees, time in seconds):

  # Type    Start    End  Width  t~exp~   \w     \q     \k     \f   Frames
#--------------------------------------------------------------------------
  1  \w    -46.00  27.00   1.00    1.08    --  -37.03  57.00 -60.00   73
  2  \w    -33.00   2.00   1.00    1.08    --   37.03 -19.00 -60.00   35
  3  \w     28.00  64.00   1.00    1.08    --   37.03 -19.00 -60.00   36
  4  \w     74.00 102.00   1.00    1.08    --   37.03  57.00-120.00   28
  5  \w    120.00 178.00   1.00    4.32    --  110.47 112.00-180.00   58
  6  \w     92.00 159.00   1.00    4.32    --  110.47  61.00  30.00   67
  7  \w     64.00 125.00   1.00    4.32    --  110.47 -45.00-180.00   61
  8  \w     55.00 107.00   1.00    4.32    --  110.47 -95.00 -30.00   52
  9  \w     71.00 100.00   1.00    4.32    --  110.47 -95.00  90.00   29
 10  \w     28.00  59.00   1.00    1.08    --   37.03-126.00   0.00   31
 11  \w     34.00  84.00   1.00    1.08    --   37.03-126.00  30.00   50
 12  \w     55.00  80.00   1.00    1.08    --   37.03-126.00  60.00   25
 13  \w     25.00  59.00   1.00    1.08    --   37.03-126.00 150.00   34
 14  \w     42.00 114.00   1.00    4.32    --  110.47 -45.00 -90.00   72
 15  \w     46.00 108.00   1.00    4.32    --  110.47 -95.00-120.00   62
 16  \w     43.00 178.00   1.00    4.32    --  110.47   0.00-180.00  135
 17  \w     34.00  86.00   1.00    1.08    --   37.03-126.00-120.00   52
 18  \w     11.00  86.00   1.00    1.08    --   37.03  19.00-180.00   75
 19  \w    -72.00 -21.00   1.00    1.08    --  -37.03 -57.00   0.00   51
 20  \w    -90.00 -55.00   1.00    1.08    --  -37.03 -19.00 150.00   35
;
_diffrn_measurement_device 'four-circle diffractometer'
_diffrn_measurement_device_type 'SuperNova, Dual, Cu at zero, EosS2'
_diffrn_measurement_method '\w scans'
_diffrn_radiation_type CuK\a
_diffrn_radiation_wavelength 1.54184
_diffrn_reflns_av_R_equivalents 0.0377
_diffrn_reflns_av_unetI/netI 0.0450
_diffrn_reflns_Laue_measured_fraction_full 0.986
_diffrn_reflns_Laue_measured_fraction_max 0.998
_diffrn_reflns_limit_h_max 12
_diffrn_reflns_limit_h_min -12
_diffrn_reflns_limit_k_max 17
_diffrn_reflns_limit_k_min -12
_diffrn_reflns_limit_l_max 29
_diffrn_reflns_limit_l_min -34
_diffrn_reflns_number 19111
_diffrn_reflns_point_group_measured_fraction_full 0.986
_diffrn_reflns_point_group_measured_fraction_max 0.998
_diffrn_reflns_theta_full 67.684
_diffrn_reflns_theta_max 67.063
_diffrn_reflns_theta_min 4.176
_exptl_absorpt_coefficient_mu 4.671
_exptl_absorpt_correction_T_max 1.00000
_exptl_absorpt_correction_T_min 0.29072
_exptl_absorpt_correction_type multi-scan
_exptl_absorpt_process_details
;
CrysAlisPro 1.171.38.43f (Rigaku Oxford Diffraction, 2015)
Empirical absorption correction using spherical harmonics,
 implemented in SCALE3 ABSPACK scaling algorithm.
;
_exptl_crystal_colour yellow
_exptl_crystal_colour_primary yellow
_exptl_crystal_density_diffrn 1.168
_exptl_crystal_description block
_exptl_crystal_F_000 1592
_exptl_crystal_size_max 0.55
_exptl_crystal_size_mid 0.41
_exptl_crystal_size_min 0.39
_platon_squeeze_details
;
;
_refine_diff_density_max 0.640
_refine_diff_density_min -1.048
_refine_diff_density_rms 0.085
_refine_ls_extinction_method none
_refine_ls_goodness_of_fit_ref 1.046
_refine_ls_hydrogen_treatment constr
_refine_ls_matrix_type full
_refine_ls_number_parameters 460
_refine_ls_number_reflns 7990
_refine_ls_number_restraints 12
_refine_ls_restrained_S_all 1.056
_refine_ls_R_factor_all 0.0495
_refine_ls_R_factor_gt 0.0436
_refine_ls_shift/su_max 0.001
_refine_ls_shift/su_mean 0.000
_refine_ls_structure_factor_coef Fsqd
_refine_ls_weighting_details 'w=1/[\s^2^(Fo^2^)+(0.0593P)^2^+5.6029P] where P=(Fo^2^+2Fc^2^)/3'
_refine_ls_weighting_scheme calc
_refine_ls_wR_factor_gt 0.1153
_refine_ls_wR_factor_ref 0.1185
_reflns_Friedel_coverage 0.000
_reflns_number_gt 6982
_reflns_number_total 7990
_reflns_threshold_expression 'I > 2\s(I)'
_cod_data_source_file c8qi00123e2.cif
_cod_data_source_block Compound2
_cod_original_cell_volume 4474.59(19)
_cod_database_code 4349832
_shelxl_version_number 2014-1
_shelx_space_group_comment
;
The symmetry employed for this shelxl refinement is uniquely defined
by the following loop, which should always be used as a source of
symmetry information in preference to the above space-group names.
They are only intended as comments.
;
_shelx_estimated_absorpt_t_max 0.263
_shelx_estimated_absorpt_t_min 0.183
_olex2_refinement_description
;
1. Fixed Uiso
 At 1.2 times of:
  All C(H) groups
2. Uiso/Uaniso restraints and constraints
Uanis(C33) \\sim Ueq, Uanis(C32) \\sim Ueq: with sigma of 0.01 and sigma for
terminal atoms of 0.02
3.a Aromatic/amide H refined with riding coordinates:
 C19(H19), C30(H30), C23(H23), C39(H39), C29(H29), C27(H27), C9(H9), C36(H36),
 C26(H26), C28(H28), C24(H24), C4(H4), C21(H21), C17(H17), C3(H3), C8(H8),
 C14(H14), C7(H7), C15(H15), C12(H12), C33(H33), C35(H35), C37(H37), C11(H11),
 C38(H38), C32(H32)
;
_olex2_submission_special_instructions 'No special instructions were received'
_oxdiff_exptl_absorpt_empirical_details
;
Empirical correction (ABSPACK) includes:
- Absorption correction using spherical harmonics
- Frame scaling
;

loop_
_space_group_symop_operation_xyz
'x, y, z'
'-x, y+1/2, -z+1/2'
'-x, -y, -z'
'x, -y-1/2, z-1/2'

loop_
_atom_site_label
_atom_site_type_symbol
_atom_site_fract_x
_atom_site_fract_y
_atom_site_fract_z
_atom_site_U_iso_or_equiv
_atom_site_adp_type
_atom_site_occupancy
_atom_site_site_symmetry_order
_atom_site_calc_flag
_atom_site_refinement_flags_posn
_atom_site_refinement_flags_adp
Cd1 Cd 0.15020(2) 0.73396(2) 0.25661(2) 0.02237(9) Uani 1 1 d . .
S1 S -0.36102(7) 0.72230(6) 0.25580(3) 0.02423(18) Uani 1 1 d . .
O1 O -0.0213(2) 0.68780(18) 0.21048(9) 0.0305(6) Uani 1 1 d . .
N1 N 0.1805(3) 0.5919(2) 0.28761(11) 0.0288(7) Uani 1 1 d . .
O2 O -0.0877(2) 0.74160(18) 0.27763(9) 0.0301(6) Uani 1 1 d . .
O3 O -0.6285(2) 0.7440(2) 0.26249(11) 0.0356(6) Uani 1 1 d . .
O4 O -0.6935(2) 0.6799(2) 0.19546(10) 0.0369(7) Uani 1 1 d . .
N4 N 1.1365(3) 0.6281(2) 0.71846(11) 0.0275(6) Uani 1 1 d . .
N6 N 1.1693(3) -0.1889(2) 0.32755(11) 0.0304(7) Uani 1 1 d . .
N3 N 1.0861(3) 0.5260(2) 0.66500(10) 0.0259(6) Uani 1 1 d . .
N5 N 1.1252(3) -0.0770(2) 0.37534(13) 0.0396(8) Uani 1 1 d . .
N2 N 0.3048(3) 0.4921(2) 0.32345(11) 0.0309(7) Uani 1 1 d . .
C5 C -0.4723(3) 0.6899(3) 0.21440(13) 0.0292(8) Uani 1 1 d . .
C22 C 0.9098(4) 0.4001(3) 0.54763(12) 0.0278(8) Uani 1 1 d . .
C2 C -0.2394(3) 0.6932(2) 0.22048(13) 0.0257(7) Uani 1 1 d . .
C25 C 1.0244(3) 0.4833(2) 0.62537(12) 0.0254(7) Uani 1 1 d . .
C1 C -0.1065(3) 0.7084(2) 0.23772(13) 0.0258(7) Uani 1 1 d . .
C19 C 0.9138(4) 0.2743(2) 0.48947(13) 0.0298(8) Uani 1 1 d . .
H19 H 0.9822 0.2488 0.5075 0.036 Uiso 1 1 calc R .
C30 C 1.1664(4) 0.4843(3) 0.69754(13) 0.0321(8) Uani 1 1 d . .
H30 H 1.1948 0.4231 0.6972 0.039 Uiso 1 1 calc R .
C10 C 0.4067(4) 0.4566(3) 0.35270(14) 0.0326(8) Uani 1 1 d . .
C18 C 0.8567(4) 0.3545(3) 0.50472(13) 0.0292(8) Uani 1 1 d . .
C23 C 0.9220(4) 0.4938(3) 0.54970(13) 0.0305(8) Uani 1 1 d . .
H23 H 0.8900 0.5297 0.5244 0.037 Uiso 1 1 calc R .
C39 C 1.0812(4) -0.1334(3) 0.34151(13) 0.0316(8) Uani 1 1 d . .
H39 H 0.9966 -0.1332 0.3292 0.038 Uiso 1 1 calc R .
C29 C 1.1964(4) 0.5482(3) 0.72994(13) 0.0314(8) Uani 1 1 d . .
H29 H 1.2509 0.5391 0.7566 0.038 Uiso 1 1 calc R .
C27 C 0.9521(4) 0.3488(3) 0.58615(13) 0.0325(8) Uani 1 1 d . .
H27 H 0.9418 0.2847 0.5856 0.039 Uiso 1 1 calc R .
C20 C 0.8720(4) 0.2314(3) 0.44834(13) 0.0288(8) Uani 1 1 d . .
C6 C -0.6089(3) 0.7053(3) 0.22435(14) 0.0307(8) Uani 1 1 d . .
C9 C 0.2714(4) 0.5797(3) 0.31970(15) 0.0386(10) Uani 1 1 d . .
H9 H 0.3087 0.6272 0.3380 0.046 Uiso 1 1 calc R .
C34 C 1.0592(4) -0.0022(3) 0.39511(14) 0.0338(9) Uani 1 1 d . .
C36 C 0.9210(5) 0.1231(3) 0.38486(15) 0.0495(13) Uani 1 1 d . .
H36 H 0.8669 0.1577 0.3645 0.059 Uiso 1 1 calc R .
C31 C 0.9357(4) 0.1489(3) 0.43052(13) 0.0305(8) Uani 1 1 d . .
C13 C 0.6061(4) 0.3889(3) 0.40789(13) 0.0305(8) Uani 1 1 d . .
C26 C 1.0088(4) 0.3896(3) 0.62524(13) 0.0316(8) Uani 1 1 d . .
H26 H 1.0364 0.3542 0.6514 0.038 Uiso 1 1 calc R .
C28 C 1.0708(4) 0.6125(2) 0.67936(13) 0.0278(8) Uani 1 1 d . .
H28 H 1.0194 0.6564 0.6634 0.033 Uiso 1 1 calc R .
C24 C 0.9801(4) 0.5359(2) 0.58795(13) 0.0300(8) Uani 1 1 d . .
H24 H 0.9896 0.6001 0.5887 0.036 Uiso 1 1 calc R .
C4 C -0.4190(4) 0.6594(4) 0.17511(16) 0.0450(11) Uani 1 1 d . .
H4 H -0.4662 0.6396 0.1481 0.054 Uiso 1 1 calc R .
C21 C 0.7701(4) 0.2696(3) 0.42257(13) 0.0311(8) Uani 1 1 d . .
H21 H 0.7394 0.2403 0.3949 0.037 Uiso 1 1 calc R .
C17 C 0.7573(4) 0.3919(3) 0.47804(13) 0.0313(8) Uani 1 1 d . .
H17 H 0.7192 0.4467 0.4879 0.038 Uiso 1 1 calc R .
C3 C -0.2844(4) 0.6604(3) 0.17893(16) 0.0419(10) Uani 1 1 d . .
H3 H -0.2320 0.6403 0.1550 0.050 Uiso 1 1 calc R .
C16 C 0.7127(4) 0.3500(3) 0.43689(13) 0.0298(8) Uani 1 1 d . .
C8 C 0.1545(4) 0.5073(3) 0.26975(15) 0.0374(9) Uani 1 1 d . .
H8 H 0.0925 0.4944 0.2458 0.045 Uiso 1 1 calc R .
C14 C 0.6019(4) 0.3778(3) 0.36012(15) 0.0412(10) Uani 1 1 d . .
H14 H 0.6690 0.3468 0.3460 0.049 Uiso 1 1 calc R .
C7 C 0.2305(4) 0.4445(3) 0.29144(16) 0.0420(10) Uani 1 1 d . .
H7 H 0.2321 0.3809 0.2857 0.050 Uiso 1 1 calc R .
C15 C 0.5028(4) 0.4106(3) 0.33247(15) 0.0417(10) Uani 1 1 d . .
H15 H 0.5009 0.4014 0.2997 0.050 Uiso 1 1 calc R .
C12 C 0.5073(5) 0.4361(3) 0.42815(16) 0.0467(11) Uani 1 1 d . .
H12 H 0.5090 0.4452 0.4609 0.056 Uiso 1 1 calc R .
C33 C 1.0786(7) 0.0219(5) 0.4395(2) 0.088(2) Uani 1 1 d . U
H33 H 1.1355 -0.0123 0.4591 0.106 Uiso 1 1 calc R .
C35 C 0.9821(5) 0.0486(3) 0.36745(15) 0.0520(13) Uani 1 1 d . .
H35 H 0.9695 0.0329 0.3355 0.062 Uiso 1 1 calc R .
C37 C 1.2522(5) -0.0968(4) 0.3819(2) 0.0710(19) Uani 1 1 d . .
H37 H 1.3108 -0.0681 0.4031 0.085 Uiso 1 1 calc R .
C11 C 0.4064(5) 0.4698(3) 0.40031(16) 0.0474(11) Uani 1 1 d . .
H11 H 0.3388 0.5012 0.4139 0.057 Uiso 1 1 calc R .
C38 C 1.2766(5) -0.1651(4) 0.35215(19) 0.0568(14) Uani 1 1 d . .
H38 H 1.3569 -0.1924 0.3489 0.068 Uiso 1 1 calc R .
C32 C 1.0162(7) 0.0969(4) 0.4576(2) 0.082(2) Uani 1 1 d . U
H32 H 1.0301 0.1121 0.4896 0.098 Uiso 1 1 calc R .

loop_
_atom_site_aniso_label
_atom_site_aniso_U_11
_atom_site_aniso_U_22
_atom_site_aniso_U_33
_atom_site_aniso_U_23
_atom_site_aniso_U_13
_atom_site_aniso_U_12
Cd1 0.01270(13) 0.02306(14) 0.03109(14) 0.00191(9) -0.00228(9) 0.00423(9)
S1 0.0133(4) 0.0270(4) 0.0322(4) 0.0012(3) -0.0013(3) 0.0035(3)
O1 0.0112(11) 0.0367(14) 0.0434(15) -0.0007(12) -0.0018(10) 0.0001(10)
N1 0.0279(16) 0.0192(14) 0.0387(17) 0.0027(13) -0.0059(13) 0.0076(12)
O2 0.0192(12) 0.0349(14) 0.0357(14) 0.0025(11) -0.0047(10) 0.0016(10)
O3 0.0128(12) 0.0432(16) 0.0508(17) -0.0078(13) 0.0011(11) 0.0036(11)
O4 0.0116(12) 0.0489(17) 0.0497(16) -0.0003(13) -0.0054(11) -0.0019(11)
N4 0.0242(15) 0.0239(15) 0.0336(16) -0.0063(12) -0.0067(12) 0.0010(12)
N6 0.0282(17) 0.0272(16) 0.0354(16) -0.0062(13) -0.0036(13) 0.0095(13)
N3 0.0274(16) 0.0231(15) 0.0268(15) -0.0001(12) -0.0042(12) 0.0027(12)
N5 0.0358(19) 0.0362(18) 0.046(2) -0.0098(16) -0.0114(15) 0.0131(15)
N2 0.0259(16) 0.0263(16) 0.0396(17) -0.0028(13) -0.0076(13) 0.0060(13)
C5 0.0127(17) 0.036(2) 0.039(2) -0.0019(16) -0.0048(14) -0.0004(14)
C22 0.0287(19) 0.0292(19) 0.0254(17) -0.0035(15) -0.0012(14) 0.0064(15)
C2 0.0173(17) 0.0251(17) 0.0345(18) 0.0039(15) -0.0012(14) 0.0026(14)
C25 0.0248(18) 0.0259(18) 0.0257(17) -0.0029(14) 0.0024(14) 0.0024(14)
C1 0.0172(17) 0.0200(16) 0.040(2) 0.0097(15) -0.0005(14) 0.0043(14)
C19 0.032(2) 0.0269(18) 0.0302(18) -0.0020(15) -0.0052(15) 0.0061(15)
C30 0.032(2) 0.0283(19) 0.036(2) 0.0027(16) -0.0053(16) 0.0101(16)
C10 0.027(2) 0.0311(19) 0.039(2) -0.0001(16) -0.0092(16) 0.0089(16)
C18 0.034(2) 0.0256(18) 0.0280(18) -0.0027(15) -0.0019(15) 0.0032(15)
C23 0.036(2) 0.0303(19) 0.0252(17) 0.0029(15) -0.0007(15) 0.0059(16)
C39 0.033(2) 0.0285(19) 0.0327(19) -0.0041(15) -0.0012(16) 0.0086(16)
C29 0.028(2) 0.033(2) 0.0321(19) -0.0009(16) -0.0071(15) 0.0048(16)
C27 0.047(2) 0.0226(18) 0.0280(18) -0.0018(15) 0.0012(17) -0.0001(16)
C20 0.030(2) 0.0278(18) 0.0286(18) -0.0025(15) -0.0025(15) 0.0070(15)
C6 0.0108(16) 0.0341(19) 0.047(2) 0.0040(17) -0.0031(15) 0.0009(15)
C9 0.042(2) 0.0258(19) 0.047(2) -0.0050(17) -0.0110(19) 0.0075(17)
C34 0.035(2) 0.030(2) 0.036(2) -0.0050(16) -0.0067(17) 0.0060(17)
C36 0.068(3) 0.048(3) 0.031(2) -0.0004(19) -0.010(2) 0.033(2)
C31 0.030(2) 0.0281(19) 0.0326(19) -0.0021(15) -0.0040(15) 0.0049(16)
C13 0.0273(19) 0.0305(19) 0.0333(19) -0.0014(16) -0.0055(15) 0.0082(15)
C26 0.043(2) 0.0265(19) 0.0255(17) 0.0012(15) -0.0009(16) 0.0049(16)
C28 0.0263(19) 0.0237(17) 0.0331(19) -0.0024(15) -0.0026(15) 0.0017(14)
C24 0.038(2) 0.0219(17) 0.0296(18) 0.0002(14) -0.0038(16) 0.0032(15)
C4 0.0183(19) 0.072(3) 0.044(2) -0.019(2) -0.0057(17) -0.003(2)
C21 0.032(2) 0.031(2) 0.0294(18) -0.0064(15) -0.0070(15) 0.0041(16)
C17 0.036(2) 0.0264(18) 0.0314(19) -0.0047(15) -0.0034(16) 0.0090(16)
C3 0.0183(19) 0.060(3) 0.048(2) -0.013(2) 0.0011(17) 0.0038(18)
C16 0.0239(18) 0.0312(19) 0.0338(19) 0.0012(16) -0.0033(15) 0.0072(15)
C8 0.030(2) 0.039(2) 0.043(2) -0.0020(18) -0.0092(17) 0.0022(17)
C14 0.031(2) 0.047(2) 0.045(2) -0.002(2) -0.0036(18) 0.0160(19)
C7 0.039(2) 0.030(2) 0.056(3) -0.0083(19) -0.016(2) 0.0035(18)
C15 0.036(2) 0.051(3) 0.037(2) -0.0039(19) -0.0061(18) 0.015(2)
C12 0.044(3) 0.054(3) 0.042(2) -0.005(2) -0.007(2) 0.022(2)
C33 0.107(5) 0.084(4) 0.069(4) -0.031(3) -0.049(3) 0.067(4)
C35 0.081(4) 0.046(3) 0.028(2) -0.0048(18) -0.007(2) 0.030(3)
C37 0.042(3) 0.067(4) 0.101(4) -0.045(3) -0.035(3) 0.025(3)
C11 0.042(3) 0.052(3) 0.049(3) 0.000(2) 0.005(2) 0.020(2)
C38 0.034(2) 0.056(3) 0.078(3) -0.029(3) -0.021(2) 0.023(2)
C32 0.106(5) 0.079(4) 0.056(3) -0.036(3) -0.044(3) 0.060(4)

loop_
_atom_type_symbol
_atom_type_description
_atom_type_scat_dispersion_real
_atom_type_scat_dispersion_imag
_atom_type_scat_source
C C 0.0181 0.0091 'International Tables Vol C Tables 4.2.6.8 and 6.1.1.4'
H H 0.0000 0.0000 'International Tables Vol C Tables 4.2.6.8 and 6.1.1.4'
Cd Cd 0.1185 4.6533 'International Tables Vol C Tables 4.2.6.8 and 6.1.1.4'
N N 0.0311 0.0180 'International Tables Vol C Tables 4.2.6.8 and 6.1.1.4'
O O 0.0492 0.0322 'International Tables Vol C Tables 4.2.6.8 and 6.1.1.4'
S S 0.3331 0.5567 'International Tables Vol C Tables 4.2.6.8 and 6.1.1.4'

loop_
_geom_angle_atom_site_label_1
_geom_angle_atom_site_label_2
_geom_angle_atom_site_label_3
_geom_angle
_geom_angle_site_symmetry_1
_geom_angle_site_symmetry_3
O1 Cd1 O2 53.29(9) . .
O1 Cd1 O3 145.10(10) . 1_655
O1 Cd1 O4 91.77(9) . 1_655
O1 Cd1 N4 87.35(10) . 4_475
O1 Cd1 N6 133.01(10) . 1_465
N1 Cd1 O1 92.80(10) . .
N1 Cd1 O2 94.01(10) . .
N1 Cd1 O3 84.62(11) . 1_655
N1 Cd1 O4 84.30(11) . 1_655
N1 Cd1 N4 172.96(12) . 4_475
N1 Cd1 N6 95.65(11) . 1_465
O3 Cd1 O2 161.53(9) 1_655 .
O3 Cd1 O4 53.33(9) 1_655 1_655
O4 Cd1 O2 144.98(8) 1_655 .
N4 Cd1 O2 91.73(10) 4_475 .
N4 Cd1 O3 91.23(11) 4_475 1_655
N4 Cd1 O4 88.66(11) 4_475 1_655
N4 Cd1 N6 89.37(11) 4_475 1_465
N6 Cd1 O2 80.01(10) 1_465 .
N6 Cd1 O3 81.80(11) 1_465 1_655
N6 Cd1 O4 135.01(10) 1_465 1_655
C5 S1 C2 91.84(18) . .
C1 O1 Cd1 98.1(2) . .
C9 N1 Cd1 118.8(3) . .
C9 N1 C8 105.6(3) . .
C8 N1 Cd1 131.4(3) . .
C1 O2 Cd1 83.7(2) . .
C6 O3 Cd1 96.3(2) . 1_455
C6 O4 Cd1 85.4(2) . 1_455
C29 N4 Cd1 128.4(2) . 4_676
C28 N4 Cd1 125.4(2) . 4_676
C28 N4 C29 106.2(3) . .
C39 N6 Cd1 122.1(3) . 1_645
C39 N6 C38 105.6(3) . .
C38 N6 Cd1 128.3(3) . 1_645
C30 N3 C25 126.2(3) . .
C28 N3 C25 126.8(3) . .
C28 N3 C30 106.9(3) . .
C39 N5 C34 126.8(3) . .
C39 N5 C37 105.9(4) . .
C37 N5 C34 126.6(4) . .
C9 N2 C10 125.8(3) . .
C9 N2 C7 107.1(3) . .
C7 N2 C10 126.9(3) . .
C6 C5 S1 117.9(3) . .
C4 C5 S1 111.8(3) . .
C4 C5 C6 130.1(3) . .
C23 C22 C18 120.9(3) . .
C23 C22 C27 118.5(3) . .
C27 C22 C18 120.5(3) . .
C1 C2 S1 119.1(3) . .
C3 C2 S1 111.3(3) . .
C3 C2 C1 129.6(4) . .
C26 C25 N3 119.2(3) . .
C26 C25 C24 121.0(3) . .
C24 C25 N3 119.9(3) . .
O1 C1 C2 116.8(3) . .
O2 C1 O1 124.9(3) . .
O2 C1 C2 118.3(3) . .
C20 C19 C18 121.2(3) . .
C29 C30 N3 106.2(3) . .
C15 C10 N2 118.9(4) . .
C15 C10 C11 121.5(4) . .
C11 C10 N2 119.6(4) . .
C19 C18 C22 118.9(3) . .
C17 C18 C22 121.9(3) . .
C17 C18 C19 119.2(3) . .
C24 C23 C22 121.2(3) . .
N6 C39 N5 112.0(4) . .
C30 C29 N4 109.7(3) . .
C26 C27 C22 121.4(3) . .
C19 C20 C31 121.8(3) . .
C19 C20 C21 118.5(3) . .
C21 C20 C31 119.7(3) . .
O3 C6 C5 115.4(3) . .
O4 C6 O3 124.9(3) . .
O4 C6 C5 119.8(4) . .
N1 C9 N2 111.7(4) . .
C33 C34 N5 121.7(4) . .
C33 C34 C35 119.0(4) . .
C35 C34 N5 119.2(4) . .
C31 C36 C35 122.2(4) . .
C36 C31 C20 121.4(4) . .
C32 C31 C20 122.8(4) . .
C32 C31 C36 115.8(4) . .
C14 C13 C16 120.1(4) . .
C14 C13 C12 118.6(4) . .
C12 C13 C16 121.3(4) . .
C25 C26 C27 118.6(3) . .
N4 C28 N3 111.0(3) . .
C23 C24 C25 119.3(3) . .
C5 C4 C3 112.4(4) . .
C20 C21 C16 121.2(3) . .
C18 C17 C16 120.9(3) . .
C2 C3 C4 112.6(4) . .
C21 C16 C13 119.3(3) . .
C17 C16 C13 121.7(3) . .
C17 C16 C21 119.0(3) . .
C7 C8 N1 109.8(4) . .
C15 C14 C13 121.5(4) . .
C8 C7 N2 105.8(4) . .
C10 C15 C14 119.3(4) . .
C11 C12 C13 120.3(4) . .
C34 C33 C32 120.7(5) . .
C34 C35 C36 120.8(4) . .
C38 C37 N5 106.3(4) . .
C10 C11 C12 118.8(4) . .
C37 C38 N6 110.1(4) . .
C31 C32 C33 121.6(5) . .

loop_
_geom_bond_atom_site_label_1
_geom_bond_atom_site_label_2
_geom_bond_distance
_geom_bond_site_symmetry_2
Cd1 O1 2.306(2) .
Cd1 N1 2.289(3) .
Cd1 O2 2.620(3) .
Cd1 O3 2.348(3) 1_655
Cd1 O4 2.590(3) 1_655
Cd1 N4 2.308(3) 4_475
Cd1 N6 2.334(3) 1_465
S1 C5 1.707(4) .
S1 C2 1.727(4) .
O1 C1 1.257(5) .
N1 C9 1.317(5) .
N1 C8 1.370(5) .
O2 C1 1.254(5) .
O3 Cd1 2.348(3) 1_455
O3 C6 1.260(5) .
O4 Cd1 2.590(3) 1_455
O4 C6 1.252(5) .
N4 Cd1 2.308(3) 4_676
N4 C29 1.370(5) .
N4 C28 1.316(5) .
N6 Cd1 2.334(3) 1_645
N6 C39 1.315(5) .
N6 C38 1.359(5) .
N3 C25 1.434(4) .
N3 C30 1.381(5) .
N3 C28 1.350(5) .
N5 C39 1.346(5) .
N5 C34 1.434(5) .
N5 C37 1.382(6) .
N2 C10 1.438(5) .
N2 C9 1.340(5) .
N2 C7 1.376(5) .
C5 C6 1.505(5) .
C5 C4 1.360(6) .
C22 C18 1.493(5) .
C22 C23 1.385(5) .
C22 C27 1.397(5) .
C2 C1 1.490(5) .
C2 C3 1.355(6) .
C25 C26 1.388(5) .
C25 C24 1.390(5) .
C19 C18 1.405(5) .
C19 C20 1.395(5) .
C30 C29 1.351(5) .
C10 C15 1.372(6) .
C10 C11 1.382(6) .
C18 C17 1.389(5) .
C23 C24 1.383(5) .
C27 C26 1.388(5) .
C20 C31 1.490(5) .
C20 C21 1.400(5) .
C34 C33 1.331(7) .
C34 C35 1.342(6) .
C36 C31 1.368(6) .
C36 C35 1.378(6) .
C31 C32 1.365(6) .
C13 C16 1.489(5) .
C13 C14 1.381(6) .
C13 C12 1.403(6) .
C4 C3 1.427(5) .
C21 C16 1.400(5) .
C17 C16 1.397(5) .
C8 C7 1.359(6) .
C14 C15 1.378(6) .
C12 C11 1.399(6) .
C33 C32 1.400(7) .
C37 C38 1.351(7) .

loop_
_platon_squeeze_void_nr
_platon_squeeze_void_average_x
_platon_squeeze_void_average_y
_platon_squeeze_void_average_z
_platon_squeeze_void_volume
_platon_squeeze_void_count_electrons
_platon_squeeze_void_content
1 0.500 0.500 0.000 747 167 ' '
2 0.500 0.000 0.500 747 167 ' '
